data_2101740
loop_
_publ_author_name
'Marsh, R. E.'

_publ_section_title
;
 The perils of <i>Cc</i> revisited
;
_journal_issue 2
_journal_name_full 'Acta Crystallographica Section B'
_journal_page_first 317
_journal_page_last 322
_journal_paper_doi 10.1107/S010876819601381X
_journal_volume 53
_journal_year 1997
_chemical_formula_moiety 'C19 H47 N3 O7 S19 Cu6 Mo6 '
_chemical_formula_sum 'C19 H47 Cu6 Mo6 N3 O7 S19'
_space_group_IT_number 15
_symmetry_cell_setting monoclinic
_symmetry_space_group_name_Hall '-C 2yc'
_symmetry_space_group_name_H-M 'C 1 2/c 1'
_audit_creation_method CSD-QUEST3D-V5
_cell_angle_alpha 90
_cell_angle_beta 118.280(10)
_cell_angle_gamma 90
_cell_formula_units_Z 4
_cell_length_a 21.320(5)
_cell_length_b 21.869(3)
_cell_length_c 13.029(5)
_cell_volume 5350(3)
_cod_data_source_file an0533.cif
_cod_data_source_block CSD_CIF_MIF_FUZYII01
_cod_depositor_comments
;

  Added moiety chemical formula from Marsh (1997) paper. The summary
  chemical formula is calculated from moiety formula using 'AdHocParser'
  (svn://www.crystallography.net/cod-tools/trunk/Formulae/AdHocParser.yp,
  revision 1441.)

  Removing 18 atoms which were symmetric equivalents of the atoms from
  the asymmetric unit.

  Andrius Merkys
  2013-11-06
;
_cod_original_sg_symbol_H-M 'C 2/c'
_cod_database_code 2101740

loop_
_symmetry_equiv_pos_as_xyz
x,y,z
-x,y,1/2-z
1/2+x,1/2+y,z
1/2-x,1/2+y,1/2-z
-x,-y,-z
x,-y,-1/2+z
-1/2-x,-1/2-y,-z
-1/2+x,-1/2-y,-1/2+z

loop_
_atom_site_label
_atom_site_fract_x
_atom_site_fract_y
_atom_site_fract_z
_atom_site_type_symbol
Mo1 -.1866 .3900 -.0203 Mo
Mo2 -.1709 .4264 .1978 Mo
Mo3 .0320 .1448 .1764 Mo
Cu1 -.1080 .3011 .2503 Cu
Cu2 -.0267 .4068 .1266 Cu
Cu3 -.0651 .2556 .0899 Cu
O1 -.2622 .4187 -.1250 O
O2 -.2412 .4686 .1750 O
O3 .0460 .0729 .1500 O
S1 .0 .3211 .25 S
S2 -.1202 .4730 .0934 S
S3 -.2168 .3332 .1026 S
S4 -.0672 .4542 .3794 S
S5 -.0981 .3776 -.0824 S
S6 -.1510 .2970 -.0803 S
S7 -.1224 .3765 .3830 S
S8 -.0892 .1554 .1212 S
S9 .0160 .2117 .0192 S
S10 -.1174 .2132 .3371 S

loop_
_atom_type_symbol
Cu
Mo
O
S
